data_4121196
loop_
_publ_author_name
'Christophe Werl\'e'
'Corinne Bailly'
'Lydia Karmazin-Brelot'
'Xavier-Fr\'ed\'eric Le Goff'
'Louis Ricard'
'Jean-Pierre Djukic'

_publ_contact_author_address
;UMR 7177
Universite de Strasbourg
4 rue Blaise Pascal
67000 Strasbourg
FRANCE
;
_publ_contact_author_email djukic@unistra.fr
_publ_contact_author_name 'Jean-Pierre DJUKIC'
_publ_contact_author_phone +33(0)368851523
_publ_section_title
;
 Hemichelation, a Way To Stabilize Electron-Unsaturated Complexes: The
 Case of T-Shaped Pd and Pt Metallacycles.
;
_journal_name_full 'Journal of the American Chemical Society'
_journal_page_first 17839
_journal_page_last 17852
_journal_paper_doi 10.1021/ja4076327
_journal_volume 135
_journal_year 2013
_chemical_formula_moiety 'C26 H25 Cr Fe N O3 Pd'
_chemical_formula_sum 'C26 H25 Cr Fe N O3 Pd'
_chemical_formula_weight 613.72
_space_group_IT_number 14
_symmetry_cell_setting monoclinic
_symmetry_space_group_name_Hall '-P 2ybc'
_symmetry_space_group_name_H-M 'P 1 21/c 1'
_atom_sites_solution_hydrogens geom
_atom_sites_solution_primary direct
_atom_sites_solution_secondary difmap
_audit_creation_method SHELXL-97
_cell_angle_alpha 90.00
_cell_angle_beta 121.068(2)
_cell_angle_gamma 90.00
_cell_formula_units_Z 4
_cell_length_a 8.9797(5)
_cell_length_b 18.9572(10)
_cell_length_c 16.0973(7)
_cell_measurement_reflns_used 5950
_cell_measurement_temperature 173(2)
_cell_measurement_theta_max 30.99
_cell_measurement_theta_min 2.51
_cell_volume 2347.2(2)
_computing_cell_refinement 'Bruker SAINT'
_computing_data_collection 'Bruker APEX2'
_computing_data_reduction 'Bruker SAINT'
_computing_molecular_graphics 'Bruker SHELXTL'
_computing_publication_material 'Bruker SHELXTL'
_computing_structure_refinement 'SHELXL-97 (Sheldrick, 2008)'
_computing_structure_solution 'SHELXS-97 (Sheldrick, 2008)'
_diffrn_ambient_temperature 173(2)
_diffrn_measured_fraction_theta_full 0.998
_diffrn_measured_fraction_theta_max 0.998
_diffrn_measurement_device_type 'Bruker APEX-II CCD'
_diffrn_measurement_method '\f and \w scans'
_diffrn_radiation_monochromator triumph
_diffrn_radiation_source 'sealed tube'
_diffrn_radiation_type MoK\a
_diffrn_radiation_wavelength 0.71073
_diffrn_reflns_av_R_equivalents 0.0468
_diffrn_reflns_av_sigmaI/netI 0.0552
_diffrn_reflns_limit_h_max 11
_diffrn_reflns_limit_h_min -13
_diffrn_reflns_limit_k_max 15
_diffrn_reflns_limit_k_min -27
_diffrn_reflns_limit_l_max 23
_diffrn_reflns_limit_l_min -20
_diffrn_reflns_number 22809
_diffrn_reflns_theta_full 31.05
_diffrn_reflns_theta_max 31.05
_diffrn_reflns_theta_min 1.83
_exptl_absorpt_coefficient_mu 1.851
_exptl_absorpt_correction_T_max 0.9296
_exptl_absorpt_correction_T_min 0.4897
_exptl_absorpt_correction_type multi-scan
_exptl_absorpt_process_details sadabs
_exptl_crystal_colour orange
_exptl_crystal_density_diffrn 1.737
_exptl_crystal_description plate
_exptl_crystal_F_000 1232
_exptl_crystal_size_max 0.45
_exptl_crystal_size_mid 0.10
_exptl_crystal_size_min 0.04
_refine_diff_density_max 2.128
_refine_diff_density_min -1.302
_refine_diff_density_rms 0.120
_refine_ls_extinction_method none
_refine_ls_goodness_of_fit_ref 1.010
_refine_ls_hydrogen_treatment constr
_refine_ls_matrix_type full
_refine_ls_number_parameters 277
_refine_ls_number_reflns 7489
_refine_ls_number_restraints 0
_refine_ls_restrained_S_all 1.010
_refine_ls_R_factor_all 0.0698
_refine_ls_R_factor_gt 0.0412
_refine_ls_shift/su_max 0.001
_refine_ls_shift/su_mean 0.000
_refine_ls_structure_factor_coef Fsqd
_refine_ls_weighting_details 'calc w=1/[\s^2^(Fo^2^)+(0.0342P)^2^+3.5264P] where P=(Fo^2^+2Fc^2^)/3'
_refine_ls_weighting_scheme calc
_refine_ls_wR_factor_gt 0.0815
_refine_ls_wR_factor_ref 0.0898
_reflns_number_gt 5470
_reflns_number_total 7489
_reflns_threshold_expression I>2\s(I)
_cod_data_source_file ja4076327_si_002_08.cif
_cod_data_source_block 4d
_cod_original_sg_symbol_H-M 'P 21/c'
_cod_database_code 4121196

loop_
_symmetry_equiv_pos_as_xyz
'x, y, z'
'-x, y+1/2, -z+1/2'
'-x, -y, -z'
'x, -y-1/2, z-1/2'

loop_
_atom_site_label
_atom_site_type_symbol
_atom_site_fract_x
_atom_site_fract_y
_atom_site_fract_z
_atom_site_U_iso_or_equiv
_atom_site_adp_type
_atom_site_occupancy
_atom_site_symmetry_multiplicity
_atom_site_calc_flag
_atom_site_refinement_flags
C1 C 0.7087(5) 0.91660(17) 0.3616(2) 0.0240(7) Uani 1 1 d .
C2 C 0.5545(5) 0.9528(2) 0.3383(3) 0.0311(8) Uani 1 1 d .
H2 H 0.5561 1.0024 0.3469 0.037 Uiso 1 1 calc R
C3 C 0.3988(5) 0.9150(2) 0.3024(3) 0.0353(9) Uani 1 1 d .
H3 H 0.2951 0.9394 0.2866 0.042 Uiso 1 1 calc R
C4 C 0.3939(5) 0.8414(2) 0.2893(3) 0.0331(8) Uani 1 1 d .
H4 H 0.2891 0.8162 0.2689 0.040 Uiso 1 1 calc R
C5 C 0.5437(4) 0.80517(18) 0.3066(2) 0.0236(7) Uani 1 1 d .
H5 H 0.5388 0.7559 0.2946 0.028 Uiso 1 1 calc R
C6 C 0.7004(4) 0.84179(16) 0.3414(2) 0.0205(6) Uani 1 1 d .
C7 C 0.8688(4) 0.82099(16) 0.3563(2) 0.0189(6) Uani 1 1 d .
H7 H 0.9167 0.7745 0.3884 0.023 Uiso 1 1 calc R
C8 C 0.9808(4) 0.88343(18) 0.3997(2) 0.0225(6) Uani 1 1 d .
C9 C 0.8844(5) 0.93925(18) 0.3984(2) 0.0267(7) Uani 1 1 d .
H9 H 0.9267 0.9858 0.4186 0.032 Uiso 1 1 calc R
C10 C 1.1717(4) 0.8826(2) 0.4387(3) 0.0302(8) Uani 1 1 d .
H10A H 1.2169 0.9309 0.4539 0.045 Uiso 1 1 calc R
H10B H 1.1941 0.8624 0.3901 0.045 Uiso 1 1 calc R
H10C H 1.2296 0.8538 0.4977 0.045 Uiso 1 1 calc R
C11 C 0.4299(5) 0.82119(19) 0.1129(2) 0.0289(7) Uani 1 1 d .
C12 C 0.6257(4) 0.94764(18) 0.1698(2) 0.0243(7) Uani 1 1 d .
C13 C 0.3082(5) 0.94071(19) 0.1074(3) 0.0313(8) Uani 1 1 d .
C14 C 0.9689(4) 0.75905(15) 0.2263(2) 0.0178(6) Uani 1 1 d .
C15 C 1.1088(4) 0.71857(17) 0.3001(2) 0.0230(6) Uani 1 1 d .
H15 H 1.1536 0.7222 0.3679 0.028 Uiso 1 1 calc R
C16 C 1.1700(4) 0.67161(18) 0.2547(3) 0.0284(7) Uani 1 1 d .
H16 H 1.2626 0.6388 0.2872 0.034 Uiso 1 1 calc R
C17 C 1.0691(5) 0.68226(18) 0.1532(3) 0.0288(7) Uani 1 1 d .
H17 H 1.0824 0.6583 0.1055 0.035 Uiso 1 1 calc R
C18 C 0.9442(4) 0.73541(17) 0.1356(2) 0.0226(6) Uani 1 1 d .
C19 C 0.8029(5) 0.76700(18) 0.0433(2) 0.0276(7) Uani 1 1 d .
H19A H 0.8407 0.7702 -0.0045 0.033 Uiso 1 1 calc R
H19B H 0.6977 0.7370 0.0156 0.033 Uiso 1 1 calc R
C20 C 0.9035(5) 0.88724(19) 0.0795(3) 0.0285(7) Uani 1 1 d .
H20A H 1.0156 0.8688 0.1309 0.043 Uiso 1 1 calc R
H20B H 0.8833 0.9337 0.0985 0.043 Uiso 1 1 calc R
H20C H 0.9048 0.8915 0.0192 0.043 Uiso 1 1 calc R
C21 C 0.5990(5) 0.8637(2) -0.0207(2) 0.0323(8) Uani 1 1 d .
H21A H 0.5712 0.9107 -0.0071 0.048 Uiso 1 1 calc R
H21B H 0.5046 0.8310 -0.0340 0.048 Uiso 1 1 calc R
H21C H 0.6125 0.8661 -0.0772 0.048 Uiso 1 1 calc R
C22 C 0.6630(6) 0.6244(2) 0.1460(4) 0.0525(5) Uani 1 1 d .
H22 H 0.5665 0.6525 0.1021 0.063 Uiso 1 1 calc R
C23 C 0.7416(6) 0.6245(2) 0.2462(4) 0.0525(5) Uani 1 1 d .
H23 H 0.7083 0.6529 0.2826 0.063 Uiso 1 1 calc R
C24 C 0.8766(6) 0.5765(2) 0.2841(4) 0.0525(5) Uani 1 1 d .
H24 H 0.9514 0.5661 0.3510 0.063 Uiso 1 1 calc R
C25 C 0.8847(6) 0.5458(2) 0.2079(4) 0.0525(5) Uani 1 1 d .
H25 H 0.9662 0.5112 0.2140 0.063 Uiso 1 1 calc R
C26 C 0.7521(6) 0.5748(2) 0.1205(4) 0.0525(5) Uani 1 1 d .
H26 H 0.7267 0.5635 0.0570 0.063 Uiso 1 1 calc R
N1 N 0.7630(3) 0.83850(14) 0.06441(18) 0.0212(5) Uani 1 1 d .
O1 O 0.3778(4) 0.77574(15) 0.0574(2) 0.0470(7) Uani 1 1 d .
O2 O 0.6917(3) 0.99098(13) 0.14919(19) 0.0338(6) Uani 1 1 d .
O3 O 0.1920(4) 0.96977(18) 0.0454(2) 0.0558(9) Uani 1 1 d .
Cr1 Cr 0.49506(6) 0.89184(3) 0.20352(4) 0.01922(11) Uani 1 1 d .
Fe1 Fe 0.91646(6) 0.65212(2) 0.20701(4) 0.02277(11) Uani 1 1 d .
Pd1 Pd 0.78815(3) 0.829542(12) 0.208133(16) 0.01549(6) Uani 1 1 d .

loop_
_atom_site_aniso_label
_atom_site_aniso_U_11
_atom_site_aniso_U_22
_atom_site_aniso_U_33
_atom_site_aniso_U_23
_atom_site_aniso_U_13
_atom_site_aniso_U_12
C1 0.0325(18) 0.0242(16) 0.0172(14) 0.0010(12) 0.0142(13) 0.0056(14)
C2 0.037(2) 0.0310(19) 0.0290(18) 0.0029(15) 0.0197(16) 0.0135(16)
C3 0.034(2) 0.047(2) 0.0340(19) 0.0088(17) 0.0244(17) 0.0176(17)
C4 0.0282(18) 0.046(2) 0.0342(19) 0.0118(16) 0.0225(16) 0.0052(16)
C5 0.0248(16) 0.0264(16) 0.0228(15) 0.0091(13) 0.0145(14) 0.0039(13)
C6 0.0245(15) 0.0227(16) 0.0149(13) 0.0037(11) 0.0106(12) 0.0046(12)
C7 0.0215(14) 0.0215(15) 0.0134(12) 0.0030(11) 0.0088(11) 0.0018(12)
C8 0.0209(15) 0.0300(17) 0.0111(13) 0.0037(12) 0.0043(11) -0.0011(13)
C9 0.0330(18) 0.0237(16) 0.0182(15) -0.0044(12) 0.0096(14) -0.0029(14)
C10 0.0231(17) 0.038(2) 0.0247(17) 0.0007(14) 0.0087(14) -0.0045(15)
C11 0.0295(18) 0.0279(18) 0.0241(16) 0.0051(14) 0.0101(14) -0.0015(14)
C12 0.0231(16) 0.0268(17) 0.0212(15) -0.0012(13) 0.0100(13) 0.0003(13)
C13 0.0242(17) 0.0312(19) 0.039(2) 0.0144(16) 0.0168(16) 0.0046(14)
C14 0.0173(14) 0.0168(14) 0.0197(14) -0.0013(11) 0.0099(12) -0.0026(11)
C15 0.0176(14) 0.0234(16) 0.0251(16) 0.0011(13) 0.0089(13) -0.0001(12)
C16 0.0215(15) 0.0238(16) 0.0400(18) 0.0013(15) 0.0160(14) 0.0043(14)
C17 0.0337(19) 0.0257(18) 0.0374(19) -0.0048(14) 0.0257(16) 0.0015(14)
C18 0.0277(16) 0.0212(15) 0.0235(15) -0.0002(12) 0.0164(14) -0.0005(13)
C19 0.0351(18) 0.0285(17) 0.0202(15) -0.0043(13) 0.0150(14) 0.0007(15)
C20 0.0292(18) 0.0309(18) 0.0268(17) 0.0085(14) 0.0154(15) -0.0015(14)
C21 0.0286(18) 0.043(2) 0.0174(15) 0.0071(14) 0.0066(14) 0.0050(16)
C22 0.0529(13) 0.0339(10) 0.0730(14) -0.0012(10) 0.0342(12) -0.0157(9)
C23 0.0529(13) 0.0339(10) 0.0730(14) -0.0012(10) 0.0342(12) -0.0157(9)
C24 0.0529(13) 0.0339(10) 0.0730(14) -0.0012(10) 0.0342(12) -0.0157(9)
C25 0.0529(13) 0.0339(10) 0.0730(14) -0.0012(10) 0.0342(12) -0.0157(9)
C26 0.0529(13) 0.0339(10) 0.0730(14) -0.0012(10) 0.0342(12) -0.0157(9)
N1 0.0214(13) 0.0248(14) 0.0145(11) 0.0032(10) 0.0072(10) 0.0017(11)
O1 0.0578(19) 0.0369(16) 0.0342(15) -0.0090(13) 0.0152(14) -0.0157(14)
O2 0.0362(14) 0.0264(13) 0.0421(15) 0.0009(11) 0.0226(13) -0.0059(11)
O3 0.0335(16) 0.063(2) 0.059(2) 0.0377(17) 0.0155(15) 0.0193(15)
Cr1 0.0173(2) 0.0198(2) 0.0207(2) 0.00403(19) 0.0099(2) 0.00354(19)
Fe1 0.0227(2) 0.0167(2) 0.0293(2) -0.00071(18) 0.0137(2) 0.00029(17)
Pd1 0.01668(10) 0.01631(10) 0.01301(9) 0.00138(9) 0.00734(8) 0.00137(9)

loop_
_atom_type_symbol
_atom_type_description
_atom_type_scat_dispersion_real
_atom_type_scat_dispersion_imag
_atom_type_scat_source
C C 0.0033 0.0016 'International Tables Vol C Tables 4.2.6.8 and 6.1.1.4'
H H 0.0000 0.0000 'International Tables Vol C Tables 4.2.6.8 and 6.1.1.4'
N N 0.0061 0.0033 'International Tables Vol C Tables 4.2.6.8 and 6.1.1.4'
O O 0.0106 0.0060 'International Tables Vol C Tables 4.2.6.8 and 6.1.1.4'
Cr Cr 0.3209 0.6236 'International Tables Vol C Tables 4.2.6.8 and 6.1.1.4'
Fe Fe 0.3463 0.8444 'International Tables Vol C Tables 4.2.6.8 and 6.1.1.4'
Pd Pd -0.9988 1.0072 'International Tables Vol C Tables 4.2.6.8 and 6.1.1.4'

loop_
_geom_angle_atom_site_label_1
_geom_angle_atom_site_label_2
_geom_angle_atom_site_label_3
_geom_angle
C2 C1 C9 133.1(3)
C2 C1 C6 119.1(3)
C9 C1 C6 107.7(3)
C2 C1 Cr1 70.3(2)
C9 C1 Cr1 128.8(2)
C6 C1 Cr1 68.68(17)
C3 C2 C1 119.6(3)
C3 C2 Cr1 69.7(2)
C1 C2 Cr1 73.76(19)
C3 C2 H2 120.2
C1 C2 H2 120.2
Cr1 C2 H2 128.6
C2 C3 C4 121.1(3)
C2 C3 Cr1 73.8(2)
C4 C3 Cr1 72.0(2)
C2 C3 H3 119.5
C4 C3 H3 119.5
Cr1 C3 H3 126.7
C5 C4 C3 120.1(3)
C5 C4 Cr1 71.10(19)
C3 C4 Cr1 71.0(2)
C5 C4 H4 120.0
C3 C4 H4 120.0
Cr1 C4 H4 130.5
C6 C5 C4 119.9(3)
C6 C5 Cr1 72.59(18)
C4 C5 Cr1 71.97(19)
C6 C5 H5 120.0
C4 C5 H5 120.0
Cr1 C5 H5 127.4
C5 C6 C1 120.0(3)
C5 C6 C7 132.4(3)
C1 C6 C7 107.4(3)
C5 C6 Cr1 70.71(18)
C1 C6 Cr1 74.21(18)
C7 C6 Cr1 122.2(2)
C5 C6 Pd1 106.8(2)
C1 C6 Pd1 105.4(2)
C7 C6 Pd1 52.63(14)
Cr1 C6 Pd1 70.82(8)
C6 C7 C8 104.9(3)
C6 C7 Pd1 94.08(18)
C8 C7 Pd1 103.10(19)
C6 C7 H7 117.2
C8 C7 H7 117.2
Pd1 C7 H7 117.2
C9 C8 C7 110.2(3)
C9 C8 C10 126.8(3)
C7 C8 C10 123.0(3)
C8 C9 C1 109.2(3)
C8 C9 H9 125.4
C1 C9 H9 125.4
C8 C10 H10A 109.5
C8 C10 H10B 109.5
H10A C10 H10B 109.5
C8 C10 H10C 109.5
H10A C10 H10C 109.5
H10B C10 H10C 109.5
O1 C11 Cr1 174.3(3)
O2 C12 Cr1 169.3(3)
O2 C12 Pd1 112.1(2)
Cr1 C12 Pd1 78.42(12)
O3 C13 Cr1 177.8(4)
C15 C14 C18 106.7(3)
C15 C14 Pd1 141.1(2)
C18 C14 Pd1 111.9(2)
C15 C14 Fe1 68.45(17)
C18 C14 Fe1 68.68(17)
Pd1 C14 Fe1 121.84(14)
C14 C15 C16 108.3(3)
C14 C15 Fe1 70.83(17)
C16 C15 Fe1 69.02(19)
C14 C15 H15 125.8
C16 C15 H15 125.8
Fe1 C15 H15 125.9
C17 C16 C15 108.4(3)
C17 C16 Fe1 70.4(2)
C15 C16 Fe1 69.78(18)
C17 C16 H16 125.8
C15 C16 H16 125.8
Fe1 C16 H16 125.6
C16 C17 C18 107.4(3)
C16 C17 Fe1 68.92(19)
C18 C17 Fe1 69.53(19)
C16 C17 H17 126.3
C18 C17 H17 126.3
Fe1 C17 H17 126.8
C17 C18 C14 109.1(3)
C17 C18 C19 131.3(3)
C14 C18 C19 119.6(3)
C17 C18 Fe1 69.71(19)
C14 C18 Fe1 70.57(17)
C19 C18 Fe1 125.6(2)
N1 C19 C18 108.7(3)
N1 C19 H19A 110.0
C18 C19 H19A 110.0
N1 C19 H19B 110.0
C18 C19 H19B 110.0
H19A C19 H19B 108.3
N1 C20 H20A 109.5
N1 C20 H20B 109.5
H20A C20 H20B 109.5
N1 C20 H20C 109.5
H20A C20 H20C 109.5
H20B C20 H20C 109.5
N1 C21 H21A 109.5
N1 C21 H21B 109.5
H21A C21 H21B 109.5
N1 C21 H21C 109.5
H21A C21 H21C 109.5
H21B C21 H21C 109.5
C23 C22 C26 108.1(5)
C23 C22 Fe1 70.5(3)
C26 C22 Fe1 69.8(3)
C23 C22 H22 125.9
C26 C22 H22 125.9
Fe1 C22 H22 125.4
C24 C23 C22 108.5(5)
C24 C23 Fe1 70.5(3)
C22 C23 Fe1 69.6(3)
C24 C23 H23 125.8
C22 C23 H23 125.8
Fe1 C23 H23 125.7
C23 C24 C25 108.6(5)
C23 C24 Fe1 70.0(3)
C25 C24 Fe1 69.7(3)
C23 C24 H24 125.7
C25 C24 H24 125.7
Fe1 C24 H24 126.2
C24 C25 C26 108.5(5)
C24 C25 Fe1 70.4(3)
C26 C25 Fe1 69.9(3)
C24 C25 H25 125.8
C26 C25 H25 125.8
Fe1 C25 H25 125.6
C25 C26 C22 106.3(5)
C25 C26 Fe1 69.8(3)
C22 C26 Fe1 69.2(3)
C25 C26 H26 126.8
C22 C26 H26 126.8
Fe1 C26 H26 125.8
C20 N1 C21 107.9(3)
C20 N1 C19 108.8(3)
C21 N1 C19 109.0(3)
C20 N1 Pd1 104.94(19)
C21 N1 Pd1 120.5(2)
C19 N1 Pd1 105.22(18)
C11 Cr1 C13 85.46(17)
C11 Cr1 C12 99.97(15)
C13 Cr1 C12 84.68(15)
C11 Cr1 C3 129.24(16)
C13 Cr1 C3 88.83(16)
C12 Cr1 C3 129.65(15)
C11 Cr1 C5 85.01(14)
C13 Cr1 C5 138.21(14)
C12 Cr1 C5 137.06(13)
C3 Cr1 C5 66.87(13)
C11 Cr1 C4 96.60(15)
C13 Cr1 C4 104.54(15)
C12 Cr1 C4 161.66(15)
C3 Cr1 C4 37.02(14)
C5 Cr1 C4 36.93(12)
C11 Cr1 C6 103.89(13)
C13 Cr1 C6 167.09(15)
C12 Cr1 C6 102.12(13)
C3 Cr1 C6 78.37(13)
C5 Cr1 C6 36.69(12)
C4 Cr1 C6 65.99(13)
C11 Cr1 C2 162.23(15)
C13 Cr1 C2 102.14(16)
C12 Cr1 C2 96.74(14)
C3 Cr1 C2 36.51(14)
C5 Cr1 C2 78.64(13)
C4 Cr1 C2 66.07(15)
C6 Cr1 C2 66.42(12)
C11 Cr1 C1 139.90(14)
C13 Cr1 C1 134.61(15)
C12 Cr1 C1 85.13(13)
C3 Cr1 C1 65.06(13)
C5 Cr1 C1 66.09(12)
C4 Cr1 C1 77.10(13)
C6 Cr1 C1 37.11(11)
C2 Cr1 C1 35.94(12)
C11 Cr1 Pd1 68.32(11)
C13 Cr1 Pd1 131.26(12)
C12 Cr1 Pd1 61.92(10)
C3 Cr1 Pd1 139.62(10)
C5 Cr1 Pd1 81.38(9)
C4 Cr1 Pd1 118.25(10)
C6 Cr1 Pd1 61.37(8)
C2 Cr1 Pd1 115.36(10)
C1 Cr1 Pd1 79.88(8)
C16 Fe1 C22 172.53(18)
C16 Fe1 C25 108.18(17)
C22 Fe1 C25 67.7(2)
C16 Fe1 C15 41.20(13)
C22 Fe1 C15 146.12(17)
C25 Fe1 C15 132.52(17)
C16 Fe1 C26 131.82(18)
C22 Fe1 C26 41.08(19)
C25 Fe1 C26 40.30(19)
C15 Fe1 C26 171.57(17)
C16 Fe1 C23 145.41(18)
C22 Fe1 C23 39.87(19)
C25 Fe1 C23 67.1(2)
C15 Fe1 C23 115.26(17)
C26 Fe1 C23 68.0(2)
C16 Fe1 C18 68.47(14)
C22 Fe1 C18 111.10(17)
C25 Fe1 C18 145.80(17)
C15 Fe1 C18 68.46(13)
C26 Fe1 C18 115.32(17)
C23 Fe1 C18 135.18(17)
C16 Fe1 C17 40.72(15)
C22 Fe1 C17 134.22(18)
C25 Fe1 C17 113.98(17)
C15 Fe1 C17 68.89(14)
C26 Fe1 C17 108.62(18)
C23 Fe1 C17 173.78(18)
C18 Fe1 C17 40.75(13)
C16 Fe1 C24 114.34(18)
C22 Fe1 C24 66.9(2)
C25 Fe1 C24 39.94(19)
C15 Fe1 C24 109.53(17)
C26 Fe1 C24 67.6(2)
C23 Fe1 C24 39.51(19)
C18 Fe1 C24 173.61(17)
C17 Fe1 C24 144.96(17)
C16 Fe1 C14 68.91(13)
C22 Fe1 C14 115.98(16)
C25 Fe1 C14 172.26(17)
C15 Fe1 C14 40.72(12)
C26 Fe1 C14 146.84(16)
C23 Fe1 C14 110.90(16)
C18 Fe1 C14 40.75(12)
C17 Fe1 C14 68.87(12)
C24 Fe1 C14 133.89(17)
C14 Pd1 C7 90.23(12)
C14 Pd1 N1 80.89(11)
C7 Pd1 N1 167.92(11)
C14 Pd1 C12 158.98(11)
C7 Pd1 C12 99.19(11)
N1 Pd1 C12 86.73(10)
C14 Pd1 C6 119.81(11)
C7 Pd1 C6 33.30(11)
N1 Pd1 C6 158.04(10)
C12 Pd1 C6 75.45(10)
C14 Pd1 Cr1 161.35(8)
C7 Pd1 Cr1 80.51(8)
N1 Pd1 Cr1 110.27(7)
C12 Pd1 Cr1 39.66(8)
C6 Pd1 Cr1 47.81(7)

loop_
_geom_bond_atom_site_label_1
_geom_bond_atom_site_label_2
_geom_bond_distance
C1 C2 1.412(5)
C1 C9 1.435(5)
C1 C6 1.448(4)
C1 Cr1 2.310(3)
C2 C3 1.403(6)
C2 Cr1 2.265(4)
C2 H2 0.9500
C3 C4 1.408(5)
C3 Cr1 2.211(4)
C3 H3 0.9500
C4 C5 1.405(5)
C4 Cr1 2.223(3)
C4 H4 0.9500
C5 C6 1.400(5)
C5 Cr1 2.212(3)
C5 H5 0.9500
C6 C7 1.458(4)
C6 Cr1 2.236(3)
C6 Pd1 2.649(3)
C7 C8 1.475(4)
C7 Pd1 2.111(3)
C7 H7 1.0000
C8 C9 1.360(5)
C8 C10 1.491(5)
C9 H9 0.9500
C10 H10A 0.9800
C10 H10B 0.9800
C10 H10C 0.9800
C11 O1 1.152(4)
C11 Cr1 1.840(4)
C12 O2 1.157(4)
C12 Cr1 1.857(3)
C12 Pd1 2.567(3)
C13 O3 1.146(4)
C13 Cr1 1.841(4)
C14 C15 1.428(4)
C14 C18 1.431(4)
C14 Pd1 2.004(3)
C14 Fe1 2.068(3)
C15 C16 1.429(5)
C15 Fe1 2.036(3)
C15 H15 0.9500
C16 C17 1.417(5)
C16 Fe1 2.026(3)
C16 H16 0.9500
C17 C18 1.423(5)
C17 Fe1 2.045(3)
C17 H17 0.9500
C18 C19 1.493(5)
C18 Fe1 2.043(3)
C19 N1 1.485(4)
C19 H19A 0.9900
C19 H19B 0.9900
C20 N1 1.479(4)
C20 H20A 0.9800
C20 H20B 0.9800
C20 H20C 0.9800
C21 N1 1.481(4)
C21 H21A 0.9800
C21 H21B 0.9800
C21 H21C 0.9800
C22 C23 1.387(7)
C22 C26 1.426(7)
C22 Fe1 2.029(5)
C22 H22 0.9500
C23 C24 1.381(7)
C23 Fe1 2.040(5)
C23 H23 0.9500
C24 C25 1.394(7)
C24 Fe1 2.045(5)
C24 H24 0.9500
C25 C26 1.403(7)
C25 Fe1 2.036(4)
C25 H25 0.9500
C26 Fe1 2.037(5)
C26 H26 0.9500
N1 Pd1 2.212(2)
Cr1 Pd1 2.8505(6)

loop_
_geom_torsion_atom_site_label_1
_geom_torsion_atom_site_label_2
_geom_torsion_atom_site_label_3
_geom_torsion_atom_site_label_4
_geom_torsion
C9 C1 C2 C3 179.7(3)
C6 C1 C2 C3 4.3(5)
Cr1 C1 C2 C3 54.4(3)
C9 C1 C2 Cr1 125.2(4)
C6 C1 C2 Cr1 -50.1(3)
C1 C2 C3 C4 0.2(5)
Cr1 C2 C3 C4 56.6(3)
C1 C2 C3 Cr1 -56.4(3)
C2 C3 C4 C5 -4.0(5)
Cr1 C3 C4 C5 53.5(3)
C2 C3 C4 Cr1 -57.5(3)
C3 C4 C5 C6 3.2(5)
Cr1 C4 C5 C6 56.6(3)
C3 C4 C5 Cr1 -53.4(3)
C4 C5 C6 C1 1.3(4)
Cr1 C5 C6 C1 57.7(3)
C4 C5 C6 C7 -172.7(3)
Cr1 C5 C6 C7 -116.4(3)
C4 C5 C6 Cr1 -56.3(3)
C4 C5 C6 Pd1 -118.3(3)
Cr1 C5 C6 Pd1 -61.99(12)
C2 C1 C6 C5 -5.1(4)
C9 C1 C6 C5 178.5(3)
Cr1 C1 C6 C5 -56.0(3)
C2 C1 C6 C7 170.3(3)
C9 C1 C6 C7 -6.2(3)
Cr1 C1 C6 C7 119.4(2)
C2 C1 C6 Cr1 50.9(3)
C9 C1 C6 Cr1 -125.6(2)
C2 C1 C6 Pd1 115.3(3)
C9 C1 C6 Pd1 -61.2(3)
Cr1 C1 C6 Pd1 64.42(11)
C5 C6 C7 C8 -177.0(3)
C1 C6 C7 C8 8.4(3)
Cr1 C6 C7 C8 90.3(3)
Pd1 C6 C7 C8 104.7(2)
C5 C6 C7 Pd1 78.2(3)
C1 C6 C7 Pd1 -96.3(2)
Cr1 C6 C7 Pd1 -14.4(2)
C6 C7 C8 C9 -7.9(3)
Pd1 C7 C8 C9 90.0(3)
C6 C7 C8 C10 172.0(3)
Pd1 C7 C8 C10 -90.2(3)
C7 C8 C9 C1 4.3(4)
C10 C8 C9 C1 -175.6(3)
C2 C1 C9 C8 -174.6(3)
C6 C1 C9 C8 1.2(4)
Cr1 C1 C9 C8 -75.3(4)
C18 C14 C15 C16 0.8(4)
Pd1 C14 C15 C16 173.5(3)
Fe1 C14 C15 C16 59.0(2)
C18 C14 C15 Fe1 -58.2(2)
Pd1 C14 C15 Fe1 114.4(3)
C14 C15 C16 C17 -0.2(4)
Fe1 C15 C16 C17 60.0(2)
C14 C15 C16 Fe1 -60.2(2)
C15 C16 C17 C18 -0.5(4)
Fe1 C16 C17 C18 59.1(2)
C15 C16 C17 Fe1 -59.6(2)
C16 C17 C18 C14 1.1(4)
Fe1 C17 C18 C14 59.8(2)
C16 C17 C18 C19 -178.8(3)
Fe1 C17 C18 C19 -120.1(4)
C16 C17 C18 Fe1 -58.7(2)
C15 C14 C18 C17 -1.2(4)
Pd1 C14 C18 C17 -176.2(2)
Fe1 C14 C18 C17 -59.2(2)
C15 C14 C18 C19 178.7(3)
Pd1 C14 C18 C19 3.7(4)
Fe1 C14 C18 C19 120.6(3)
C15 C14 C18 Fe1 58.1(2)
Pd1 C14 C18 Fe1 -116.97(17)
C17 C18 C19 N1 -155.4(3)
C14 C18 C19 N1 24.7(4)
Fe1 C18 C19 N1 111.0(3)
C26 C22 C23 C24 -0.1(5)
Fe1 C22 C23 C24 -60.0(3)
C26 C22 C23 Fe1 59.9(3)
C22 C23 C24 C25 0.3(5)
Fe1 C23 C24 C25 -59.2(3)
C22 C23 C24 Fe1 59.5(3)
C23 C24 C25 C26 -0.3(5)
Fe1 C24 C25 C26 -59.7(3)
C23 C24 C25 Fe1 59.4(3)
C24 C25 C26 C22 0.2(5)
Fe1 C25 C26 C22 -59.8(3)
C24 C25 C26 Fe1 60.0(3)
C23 C22 C26 C25 0.0(5)
Fe1 C22 C26 C25 60.3(3)
C23 C22 C26 Fe1 -60.3(3)
C18 C19 N1 C20 75.1(3)
C18 C19 N1 C21 -167.5(3)
C18 C19 N1 Pd1 -36.9(3)
O2 C12 Cr1 C11 130.9(16)
Pd1 C12 Cr1 C11 -58.74(13)
O2 C12 Cr1 C13 46.4(16)
Pd1 C12 Cr1 C13 -143.17(14)
O2 C12 Cr1 C3 -37.6(17)
Pd1 C12 Cr1 C3 132.79(14)
O2 C12 Cr1 C5 -135.7(15)
Pd1 C12 Cr1 C5 34.6(2)
O2 C12 Cr1 C4 -74.9(17)
Pd1 C12 Cr1 C4 95.5(4)
O2 C12 Cr1 C6 -122.5(16)
Pd1 C12 Cr1 C6 47.94(11)
O2 C12 Cr1 C2 -55.2(16)
Pd1 C12 Cr1 C2 115.20(10)
O2 C12 Cr1 C1 -89.3(16)
Pd1 C12 Cr1 C1 81.12(10)
O2 C12 Cr1 Pd1 -170.4(16)
C2 C3 Cr1 C11 164.4(2)
C4 C3 Cr1 C11 33.2(3)
C2 C3 Cr1 C13 -112.4(2)
C4 C3 Cr1 C13 116.4(2)
C2 C3 Cr1 C12 -30.3(3)
C4 C3 Cr1 C12 -161.5(2)
C2 C3 Cr1 C5 102.5(2)
C4 C3 Cr1 C5 -28.7(2)
C2 C3 Cr1 C4 131.2(3)
C2 C3 Cr1 C6 65.9(2)
C4 C3 Cr1 C6 -65.3(2)
C4 C3 Cr1 C2 -131.2(3)
C2 C3 Cr1 C1 29.2(2)
C4 C3 Cr1 C1 -102.0(2)
C2 C3 Cr1 Pd1 61.5(3)
C4 C3 Cr1 Pd1 -69.8(3)
C6 C5 Cr1 C11 121.4(2)
C4 C5 Cr1 C11 -107.9(2)
C6 C5 Cr1 C13 -161.2(2)
C4 C5 Cr1 C13 -30.5(3)
C6 C5 Cr1 C12 22.1(3)
C4 C5 Cr1 C12 152.8(2)
C6 C5 Cr1 C3 -101.9(2)
C4 C5 Cr1 C3 28.8(2)
C6 C5 Cr1 C4 -130.7(3)
C4 C5 Cr1 C6 130.7(3)
C6 C5 Cr1 C2 -65.6(2)
C4 C5 Cr1 C2 65.1(2)
C6 C5 Cr1 C1 -30.11(18)
C4 C5 Cr1 C1 100.6(2)
C6 C5 Cr1 Pd1 52.58(17)
C4 C5 Cr1 Pd1 -176.7(2)
C5 C4 Cr1 C11 72.6(2)
C3 C4 Cr1 C11 -154.7(2)
C5 C4 Cr1 C13 159.6(2)
C3 C4 Cr1 C13 -67.7(3)
C5 C4 Cr1 C12 -81.9(5)
C3 C4 Cr1 C12 50.8(5)
C5 C4 Cr1 C3 -132.7(3)
C3 C4 Cr1 C5 132.7(3)
C5 C4 Cr1 C6 -29.7(2)
C3 C4 Cr1 C6 103.0(2)
C5 C4 Cr1 C2 -103.4(2)
C3 C4 Cr1 C2 29.3(2)
C5 C4 Cr1 C1 -67.2(2)
C3 C4 Cr1 C1 65.5(2)
C5 C4 Cr1 Pd1 3.7(2)
C3 C4 Cr1 Pd1 136.4(2)
C5 C6 Cr1 C11 -61.2(2)
C1 C6 Cr1 C11 168.3(2)
C7 C6 Cr1 C11 67.4(3)
Pd1 C6 Cr1 C11 55.35(13)
C5 C6 Cr1 C13 74.4(7)
C1 C6 Cr1 C13 -56.1(7)
C7 C6 Cr1 C13 -157.0(6)
Pd1 C6 Cr1 C13 -169.1(6)
C5 C6 Cr1 C12 -164.8(2)
C1 C6 Cr1 C12 64.7(2)
C7 C6 Cr1 C12 -36.2(3)
Pd1 C6 Cr1 C12 -48.27(12)
C5 C6 Cr1 C3 66.7(2)
C1 C6 Cr1 C3 -63.8(2)
C7 C6 Cr1 C3 -164.7(3)
Pd1 C6 Cr1 C3 -176.74(13)
C1 C6 Cr1 C5 -130.5(3)
C7 C6 Cr1 C5 128.6(3)
Pd1 C6 Cr1 C5 116.5(2)
C5 C6 Cr1 C4 29.9(2)
C1 C6 Cr1 C4 -100.6(2)
C7 C6 Cr1 C4 158.5(3)
Pd1 C6 Cr1 C4 146.46(14)
C5 C6 Cr1 C2 103.1(2)
C1 C6 Cr1 C2 -27.5(2)
C7 C6 Cr1 C2 -128.3(3)
Pd1 C6 Cr1 C2 -140.41(13)
C5 C6 Cr1 C1 130.5(3)
C7 C6 Cr1 C1 -100.9(3)
Pd1 C6 Cr1 C1 -112.9(2)
C5 C6 Cr1 Pd1 -116.5(2)
C1 C6 Cr1 Pd1 112.95(19)
C7 C6 Cr1 Pd1 12.1(2)
C3 C2 Cr1 C11 -42.9(6)
C1 C2 Cr1 C11 88.1(5)
C3 C2 Cr1 C13 71.0(2)
C1 C2 Cr1 C13 -158.0(2)
C3 C2 Cr1 C12 157.0(2)
C1 C2 Cr1 C12 -72.0(2)
C1 C2 Cr1 C3 131.0(3)
C3 C2 Cr1 C5 -66.3(2)
C1 C2 Cr1 C5 64.7(2)
C3 C2 Cr1 C4 -29.7(2)
C1 C2 Cr1 C4 101.3(2)
C3 C2 Cr1 C6 -102.7(2)
C1 C2 Cr1 C6 28.3(2)
C3 C2 Cr1 C1 -131.0(3)
C3 C2 Cr1 Pd1 -140.96(19)
C1 C2 Cr1 Pd1 -10.0(2)
C2 C1 Cr1 C11 -151.7(2)
C9 C1 Cr1 C11 78.2(4)
C6 C1 Cr1 C11 -17.8(3)
C2 C1 Cr1 C13 31.0(3)
C9 C1 Cr1 C13 -99.1(3)
C6 C1 Cr1 C13 164.9(2)
C2 C1 Cr1 C12 108.6(2)
C9 C1 Cr1 C12 -21.5(3)
C6 C1 Cr1 C12 -117.5(2)
C2 C1 Cr1 C3 -29.7(2)
C9 C1 Cr1 C3 -159.7(3)
C6 C1 Cr1 C3 104.3(2)
C2 C1 Cr1 C5 -104.1(2)
C9 C1 Cr1 C5 125.8(3)
C6 C1 Cr1 C5 29.80(18)
C2 C1 Cr1 C4 -66.9(2)
C9 C1 Cr1 C4 163.1(3)
C6 C1 Cr1 C4 67.1(2)
C2 C1 Cr1 C6 -133.9(3)
C9 C1 Cr1 C6 96.0(3)
C9 C1 Cr1 C2 -130.0(4)
C6 C1 Cr1 C2 133.9(3)
C2 C1 Cr1 Pd1 170.9(2)
C9 C1 Cr1 Pd1 40.9(3)
C6 C1 Cr1 Pd1 -55.19(17)
C17 C16 Fe1 C25 105.9(2)
C15 C16 Fe1 C25 -134.8(2)
C17 C16 Fe1 C15 -119.3(3)
C17 C16 Fe1 C26 67.5(3)
C15 C16 Fe1 C26 -173.2(2)
C17 C16 Fe1 C23 -178.3(3)
C15 C16 Fe1 C23 -59.0(4)
C17 C16 Fe1 C18 -37.81(19)
C15 C16 Fe1 C18 81.4(2)
C15 C16 Fe1 C17 119.3(3)
C17 C16 Fe1 C24 148.4(2)
C15 C16 Fe1 C24 -92.3(2)
C17 C16 Fe1 C14 -81.7(2)
C15 C16 Fe1 C14 37.56(19)
C23 C22 Fe1 C25 80.5(3)
C26 C22 Fe1 C25 -38.4(3)
C23 C22 Fe1 C15 -53.9(4)
C26 C22 Fe1 C15 -172.8(3)
C23 C22 Fe1 C26 118.9(4)
C26 C22 Fe1 C23 -118.9(4)
C23 C22 Fe1 C18 -136.4(3)
C26 C22 Fe1 C18 104.8(3)
C23 C22 Fe1 C17 -177.1(3)
C26 C22 Fe1 C17 64.0(4)
C23 C22 Fe1 C24 37.1(3)
C26 C22 Fe1 C24 -81.8(3)
C23 C22 Fe1 C14 -92.0(3)
C26 C22 Fe1 C14 149.1(3)
C24 C25 Fe1 C16 106.5(3)
C26 C25 Fe1 C16 -134.3(3)
C24 C25 Fe1 C22 -80.2(3)
C26 C25 Fe1 C22 39.1(3)
C24 C25 Fe1 C15 67.1(4)
C26 C25 Fe1 C15 -173.6(3)
C24 C25 Fe1 C26 -119.3(4)
C24 C25 Fe1 C23 -36.8(3)
C26 C25 Fe1 C23 82.4(3)
C24 C25 Fe1 C18 -175.3(3)
C26 C25 Fe1 C18 -56.0(4)
C24 C25 Fe1 C17 149.8(3)
C26 C25 Fe1 C17 -90.9(3)
C26 C25 Fe1 C24 119.3(4)
C14 C15 Fe1 C16 119.3(3)
C14 C15 Fe1 C22 -58.3(4)
C16 C15 Fe1 C22 -177.6(3)
C14 C15 Fe1 C25 -174.6(2)
C16 C15 Fe1 C25 66.1(3)
C14 C15 Fe1 C23 -93.2(2)
C16 C15 Fe1 C23 147.4(2)
C14 C15 Fe1 C18 37.83(18)
C16 C15 Fe1 C18 -81.5(2)
C14 C15 Fe1 C17 81.7(2)
C16 C15 Fe1 C17 -37.6(2)
C14 C15 Fe1 C24 -135.7(2)
C16 C15 Fe1 C24 105.0(2)
C16 C15 Fe1 C14 -119.3(3)
C25 C26 Fe1 C16 65.9(4)
C22 C26 Fe1 C16 -176.7(3)
C25 C26 Fe1 C22 -117.4(4)
C22 C26 Fe1 C25 117.4(4)
C25 C26 Fe1 C23 -80.1(3)
C22 C26 Fe1 C23 37.3(3)
C25 C26 Fe1 C18 149.0(3)
C22 C26 Fe1 C18 -93.6(3)
C25 C26 Fe1 C17 105.4(3)
C22 C26 Fe1 C17 -137.2(3)
C25 C26 Fe1 C24 -37.3(3)
C22 C26 Fe1 C24 80.1(3)
C25 C26 Fe1 C14 -175.0(3)
C22 C26 Fe1 C14 -57.5(4)
C24 C23 Fe1 C16 -51.9(4)
C22 C23 Fe1 C16 -171.2(3)
C24 C23 Fe1 C22 119.4(4)
C24 C23 Fe1 C25 37.2(3)
C22 C23 Fe1 C25 -82.1(3)
C24 C23 Fe1 C15 -90.5(3)
C22 C23 Fe1 C15 150.1(3)
C24 C23 Fe1 C26 81.0(3)
C22 C23 Fe1 C26 -38.4(3)
C24 C23 Fe1 C18 -174.7(3)
C22 C23 Fe1 C18 65.9(4)
C22 C23 Fe1 C24 -119.4(4)
C24 C23 Fe1 C14 -134.7(3)
C22 C23 Fe1 C14 105.9(3)
C17 C18 Fe1 C16 37.8(2)
C14 C18 Fe1 C16 -82.3(2)
C19 C18 Fe1 C16 164.7(3)
C17 C18 Fe1 C22 -134.2(2)
C14 C18 Fe1 C22 105.8(2)
C19 C18 Fe1 C22 -7.3(3)
C17 C18 Fe1 C25 -53.1(4)
C14 C18 Fe1 C25 -173.2(3)
C19 C18 Fe1 C25 73.8(4)
C17 C18 Fe1 C15 82.2(2)
C14 C18 Fe1 C15 -37.80(18)
C19 C18 Fe1 C15 -150.9(3)
C17 C18 Fe1 C26 -89.5(2)
C14 C18 Fe1 C26 150.4(2)
C19 C18 Fe1 C26 37.4(3)
C17 C18 Fe1 C23 -173.1(3)
C14 C18 Fe1 C23 66.9(3)
C19 C18 Fe1 C23 -46.2(4)
C14 C18 Fe1 C17 -120.0(3)
C19 C18 Fe1 C17 126.9(4)
C17 C18 Fe1 C14 120.0(3)
C19 C18 Fe1 C14 -113.1(3)
C18 C17 Fe1 C16 -119.1(3)
C16 C17 Fe1 C22 -172.0(2)
C18 C17 Fe1 C22 68.9(3)
C16 C17 Fe1 C25 -90.4(3)
C18 C17 Fe1 C25 150.5(2)
C16 C17 Fe1 C15 38.0(2)
C18 C17 Fe1 C15 -81.1(2)
C16 C17 Fe1 C26 -133.4(2)
C18 C17 Fe1 C26 107.5(2)
C16 C17 Fe1 C18 119.1(3)
C16 C17 Fe1 C24 -56.2(4)
C18 C17 Fe1 C24 -175.3(3)
C16 C17 Fe1 C14 81.8(2)
C18 C17 Fe1 C14 -37.29(19)
C23 C24 Fe1 C16 150.7(3)
C25 C24 Fe1 C16 -89.6(3)
C23 C24 Fe1 C22 -37.4(3)
C25 C24 Fe1 C22 82.4(3)
C23 C24 Fe1 C25 -119.7(4)
C23 C24 Fe1 C15 106.4(3)
C25 C24 Fe1 C15 -133.9(3)
C23 C24 Fe1 C26 -82.1(3)
C25 C24 Fe1 C26 37.6(3)
C25 C24 Fe1 C23 119.7(4)
C23 C24 Fe1 C17 -172.8(3)
C25 C24 Fe1 C17 -53.1(4)
C23 C24 Fe1 C14 67.1(4)
C25 C24 Fe1 C14 -173.1(3)
C15 C14 Fe1 C16 -38.0(2)
C18 C14 Fe1 C16 81.1(2)
Pd1 C14 Fe1 C16 -175.7(2)
C15 C14 Fe1 C22 148.2(2)
C18 C14 Fe1 C22 -92.8(2)
Pd1 C14 Fe1 C22 10.5(3)
C18 C14 Fe1 C15 119.1(3)
Pd1 C14 Fe1 C15 -137.7(3)
C15 C14 Fe1 C26 -173.7(3)
C18 C14 Fe1 C26 -54.7(4)
Pd1 C14 Fe1 C26 48.5(4)
C15 C14 Fe1 C23 104.9(2)
C18 C14 Fe1 C23 -136.0(2)
Pd1 C14 Fe1 C23 -32.8(2)
C15 C14 Fe1 C18 -119.1(3)
Pd1 C14 Fe1 C18 103.2(2)
C15 C14 Fe1 C17 -81.8(2)
C18 C14 Fe1 C17 37.29(19)
Pd1 C14 Fe1 C17 140.5(2)
C15 C14 Fe1 C24 66.0(3)
C18 C14 Fe1 C24 -174.9(2)
Pd1 C14 Fe1 C24 -71.7(3)
C15 C14 Pd1 C7 -3.9(4)
C18 C14 Pd1 C7 168.5(2)
Fe1 C14 Pd1 C7 90.75(17)
C15 C14 Pd1 N1 167.9(4)
C18 C14 Pd1 N1 -19.7(2)
Fe1 C14 Pd1 N1 -97.48(17)
C15 C14 Pd1 C12 113.2(4)
C18 C14 Pd1 C12 -74.4(4)
Fe1 C14 Pd1 C12 -152.1(2)
C15 C14 Pd1 C6 -19.9(4)
C18 C14 Pd1 C6 152.5(2)
Fe1 C14 Pd1 C6 74.70(19)
C15 C14 Pd1 Cr1 -63.7(5)
C18 C14 Pd1 Cr1 108.7(3)
Fe1 C14 Pd1 Cr1 31.0(4)
C6 C7 Pd1 C14 -154.1(2)
C8 C7 Pd1 C14 99.6(2)
C6 C7 Pd1 N1 163.4(4)
C8 C7 Pd1 N1 57.1(6)
C6 C7 Pd1 C12 44.8(2)
C8 C7 Pd1 C12 -61.5(2)
C8 C7 Pd1 C6 -106.3(3)
C6 C7 Pd1 Cr1 9.63(17)
C8 C7 Pd1 Cr1 -96.7(2)
C20 N1 Pd1 C14 -82.5(2)
C21 N1 Pd1 C14 155.7(3)
C19 N1 Pd1 C14 32.2(2)
C20 N1 Pd1 C7 -39.3(6)
C21 N1 Pd1 C7 -161.2(5)
C19 N1 Pd1 C7 75.3(6)
C20 N1 Pd1 C12 80.5(2)
C21 N1 Pd1 C12 -41.3(3)
C19 N1 Pd1 C12 -164.8(2)
C20 N1 Pd1 C6 115.9(3)
C21 N1 Pd1 C6 -5.9(4)
C19 N1 Pd1 C6 -129.4(3)
C20 N1 Pd1 Cr1 112.99(19)
C21 N1 Pd1 Cr1 -8.8(3)
C19 N1 Pd1 Cr1 -132.32(19)
O2 C12 Pd1 C14 -0.4(5)
Cr1 C12 Pd1 C14 -178.4(3)
O2 C12 Pd1 C7 115.3(3)
Cr1 C12 Pd1 C7 -62.82(13)
O2 C12 Pd1 N1 -54.1(3)
Cr1 C12 Pd1 N1 127.79(11)
O2 C12 Pd1 C6 138.8(3)
Cr1 C12 Pd1 C6 -39.27(10)
O2 C12 Pd1 Cr1 178.1(3)
C5 C6 Pd1 C14 -100.7(2)
C1 C6 Pd1 C14 130.6(2)
C7 C6 Pd1 C14 30.2(2)
Cr1 C6 Pd1 C14 -162.64(10)
C5 C6 Pd1 C7 -130.9(3)
C1 C6 Pd1 C7 100.4(3)
Cr1 C6 Pd1 C7 167.1(2)
C5 C6 Pd1 N1 58.2(4)
C1 C6 Pd1 N1 -70.5(4)
C7 C6 Pd1 N1 -170.8(3)
Cr1 C6 Pd1 N1 -3.7(3)
C5 C6 Pd1 C12 95.0(2)
C1 C6 Pd1 C12 -33.7(2)
C7 C6 Pd1 C12 -134.1(2)
Cr1 C6 Pd1 C12 33.04(9)
C5 C6 Pd1 Cr1 61.92(19)
C1 C6 Pd1 Cr1 -66.77(19)
C7 C6 Pd1 Cr1 -167.1(2)
C11 Cr1 Pd1 C14 -66.7(3)
C13 Cr1 Pd1 C14 -129.2(3)
C12 Cr1 Pd1 C14 178.3(3)
C3 Cr1 Pd1 C14 59.0(3)
C5 Cr1 Pd1 C14 21.3(3)
C4 Cr1 Pd1 C14 19.1(3)
C6 Cr1 Pd1 C14 54.1(3)
C2 Cr1 Pd1 C14 94.3(3)
C1 Cr1 Pd1 C14 88.4(3)
C11 Cr1 Pd1 C7 -127.87(14)
C13 Cr1 Pd1 C7 169.66(18)
C12 Cr1 Pd1 C7 117.09(14)
C3 Cr1 Pd1 C7 -2.19(19)
C5 Cr1 Pd1 C7 -39.85(12)
C4 Cr1 Pd1 C7 -42.08(15)
C6 Cr1 Pd1 C7 -7.12(13)
C2 Cr1 Pd1 C7 33.15(14)
C1 Cr1 Pd1 C7 27.24(12)
C11 Cr1 Pd1 N1 57.78(13)
C13 Cr1 Pd1 N1 -4.69(18)
C12 Cr1 Pd1 N1 -57.26(14)
C3 Cr1 Pd1 N1 -176.53(19)
C5 Cr1 Pd1 N1 145.80(12)
C4 Cr1 Pd1 N1 143.58(14)
C6 Cr1 Pd1 N1 178.53(12)
C2 Cr1 Pd1 N1 -141.19(13)
C1 Cr1 Pd1 N1 -147.11(11)
C11 Cr1 Pd1 C12 115.04(16)
C13 Cr1 Pd1 C12 52.57(19)
C3 Cr1 Pd1 C12 -119.3(2)
C5 Cr1 Pd1 C12 -156.94(15)
C4 Cr1 Pd1 C12 -159.17(17)
C6 Cr1 Pd1 C12 -124.21(15)
C2 Cr1 Pd1 C12 -83.94(16)
C1 Cr1 Pd1 C12 -89.85(14)
C11 Cr1 Pd1 C6 -120.75(15)
C13 Cr1 Pd1 C6 176.78(19)
C12 Cr1 Pd1 C6 124.21(15)
C3 Cr1 Pd1 C6 4.9(2)
C5 Cr1 Pd1 C6 -32.73(13)
C4 Cr1 Pd1 C6 -34.96(15)
C2 Cr1 Pd1 C6 40.27(14)
C1 Cr1 Pd1 C6 34.36(12)
